data_4350043
loop_
_publ_author_name
'Yun, Seonggeun'
'Kwon, Nam'
'Kim, Seonghan'
'Jeong, Donghyun'
'Ohta, Takehiro'
'Cho, Jaeheung'

_publ_section_title
;
 Reactivity difference in the oxidative nucleophilic reaction of
 peroxonickel(iii) intermediates with open-chain and macrocyclic systems
;
_journal_issue 8
_journal_name_full 'Inorganic Chemistry Frontiers'
_journal_page_first 2112
_journal_paper_doi 10.1039/C9QI00465C
_journal_volume 6
_journal_year 2019
_chemical_formula_sum 'C36 H50 B N5 Ni O3'
_chemical_formula_weight 670.33
_chemical_name_common '[Ni(Me6-trien)(NO3)](BPh4)'
_space_group_crystal_system monoclinic
_space_group_IT_number 14
_space_group_name_Hall '-P 2ybc'
_space_group_name_H-M_alt 'P 1 21/c 1'
_atom_sites_solution_hydrogens geom
_audit_update_record
;
2018-03-26 deposited with the CCDC.	2019-07-02 downloaded from the CCDC.
;
_cell_angle_alpha 90
_cell_angle_beta 97.873(2)
_cell_angle_gamma 90
_cell_formula_units_Z 4
_cell_length_a 11.6991(7)
_cell_length_b 9.8702(6)
_cell_length_c 30.3175(16)
_cell_measurement_reflns_used 9693
_cell_measurement_temperature 133.(2)
_cell_measurement_theta_max 27.6716
_cell_measurement_theta_min 2.8523
_cell_volume 3467.8(3)
_computing_cell_refinement 'SAINT V8.34A (Bruker AXS Inc., 2013)'
_computing_data_collection 'Bruker APEX2'
_computing_data_reduction 'SAINT V8.34A (Bruker AXS Inc., 2013)'
_computing_structure_refinement 'SHELXL-2014 (Sheldrick, 2014)'
_diffrn_ambient_temperature 133.(2)
_diffrn_detector_area_resol_mean 10.4167
_diffrn_measured_fraction_theta_full 0.995
_diffrn_measured_fraction_theta_max 0.995
_diffrn_measurement_device_type 'D8 VENTURE'
_diffrn_measurement_method '/f and /w scans'
_diffrn_radiation_monochromator TRIUMPH
_diffrn_radiation_type MoKa
_diffrn_radiation_wavelength 0.71073
_diffrn_reflns_av_R_equivalents 0.0822
_diffrn_reflns_av_unetI/netI 0.0354
_diffrn_reflns_limit_h_max 15
_diffrn_reflns_limit_h_min -15
_diffrn_reflns_limit_k_max 13
_diffrn_reflns_limit_k_min -13
_diffrn_reflns_limit_l_max 40
_diffrn_reflns_limit_l_min -40
_diffrn_reflns_number 161772
_diffrn_reflns_theta_full 28.44
_diffrn_reflns_theta_max 28.44
_diffrn_reflns_theta_min 2.71
_diffrn_source 'Sealed tube'
_diffrn_source_type 'Sealed tube'
_exptl_absorpt_coefficient_mu 0.602
_exptl_absorpt_correction_T_max 0.88
_exptl_absorpt_correction_T_min 0.83
_exptl_absorpt_correction_type multi-scan
_exptl_absorpt_process_details 'SADABS V2014/3 (Bruker AXS Inc.)'
_exptl_crystal_colour 'clear light green'
_exptl_crystal_density_diffrn 1.284
_exptl_crystal_density_method 'not measured'
_exptl_crystal_description CUBIC
_exptl_crystal_F_000 1432
_exptl_crystal_size_max 0.330
_exptl_crystal_size_mid 0.250
_exptl_crystal_size_min 0.220
_refine_diff_density_max 2.334
_refine_diff_density_min -0.917
_refine_ls_extinction_coef 0.0023(3)
_refine_ls_extinction_method SHELXL
_refine_ls_goodness_of_fit_ref 1.094
_refine_ls_hydrogen_treatment constr
_refine_ls_matrix_type full
_refine_ls_number_parameters 422
_refine_ls_number_reflns 8706
_refine_ls_number_restraints 0
_refine_ls_restrained_S_all 1.094
_refine_ls_R_factor_all 0.0896
_refine_ls_R_factor_gt 0.0644
_refine_ls_shift/su_max 0.001
_refine_ls_shift/su_mean 0.000
_refine_ls_structure_factor_coef Fsqd
_refine_ls_weighting_details 'w=1/[\s^2^(Fo^2^)+(0.0382P)^2^+9.7967P] where P=(Fo^2^+2Fc^2^)/3'
_refine_ls_weighting_scheme calc
_refine_ls_wR_factor_gt 0.1341
_refine_ls_wR_factor_ref 0.1457
_reflns_number_gt 6794
_reflns_number_total 8706
_reflns_threshold_expression 'I > 2\s(I)'
_cod_data_source_file c9qi00465c2.cif
_cod_data_source_block I
_cod_database_code 4350043

loop_
_space_group_symop_operation_xyz
'x, y, z'
'-x, y+1/2, -z+1/2'
'-x, -y, -z'
'x, -y-1/2, z-1/2'

loop_
_atom_site_type_symbol
_atom_site_label
_atom_site_fract_x
_atom_site_fract_y
_atom_site_fract_z
_atom_site_U_iso_or_equiv
_atom_site_adp_type
_atom_site_calc_flag
_atom_site_refinement_flags_adp
_atom_site_refinement_flags_posn
_atom_site_occupancy
Ni Ni1 0.70535(3) 0.62699(4) 0.09663(2) 0.01761(11) Uani d . . 1
C C1 0.6821(3) 0.8804(4) 0.04386(13) 0.0376(8) Uani d . . 1
H H1A 0.6607 0.9518 0.0642 0.045 Uiso calc U R 1
H H1B 0.6699 0.9168 0.0131 0.045 Uiso calc U R 1
O O1 0.77763(18) 0.5314(2) 0.04300(7) 0.0255(5) Uani d . . 1
O O2 0.63019(18) 0.4461(2) 0.06855(7) 0.0257(5) Uani d . . 1
O O3 0.7054(2) 0.3403(3) 0.01605(9) 0.0440(7) Uani d . . 1
N N1 0.8350(2) 0.5191(3) 0.14055(8) 0.0205(5) Uani d . . 1
N N2 0.8242(2) 0.7845(3) 0.10180(8) 0.0224(5) Uani d . . 1
N N4 0.6053(3) 0.6393(3) 0.15085(12) 0.0476(9) Uani d . . 1
N N5 0.7051(2) 0.4359(3) 0.04146(8) 0.0273(6) Uani d . . 1
C C16 0.0545(3) 0.3166(3) 0.24423(10) 0.0303(7) Uani d . . 1
H H1 0.0127 0.3636 0.2642 0.036 Uiso calc U R 1
C C17 0.0139(3) 0.1948(3) 0.22539(10) 0.0290(7) Uani d . . 1
H H16 -0.0557 0.1569 0.2328 0.035 Uiso calc U R 1
C C18 0.0746(3) 0.1281(3) 0.19564(9) 0.0229(6) Uani d . . 1
H H17 0.0446 0.0454 0.1829 0.027 Uiso calc U R 1
C C13 0.1785(3) 0.1775(3) 0.18365(9) 0.0203(6) Uani d . . 1
C C25 0.1720(3) 0.1781(3) 0.09879(9) 0.0206(6) Uani d . . 1
C C30 0.2008(3) 0.3076(3) 0.08476(10) 0.0228(6) Uani d . . 1
H H10 0.2681 0.3502 0.0996 0.027 Uiso calc U R 1
C C29 0.1355(3) 0.3760(3) 0.05020(10) 0.0279(7) Uani d . . 1
H H11 0.1587 0.4635 0.0418 0.034 Uiso calc U R 1
C C28 0.0369(3) 0.3180(4) 0.02787(10) 0.0306(7) Uani d . . 1
H H2 -0.0083 0.3651 0.0043 0.037 Uiso calc U R 1
C C22 0.2258(3) -0.3461(3) 0.14136(15) 0.0410(10) Uani d . . 1
H H3 0.2231 -0.4423 0.1407 0.049 Uiso calc U R 1
C C21 0.2247(3) -0.2775(3) 0.18087(13) 0.0341(8) Uani d . . 1
H H20 0.2232 -0.3264 0.2078 0.041 Uiso calc U R 1
C C20 0.2259(3) -0.1363(3) 0.18136(11) 0.0270(6) Uani d . . 1
H H4 0.225 -0.0911 0.209 0.032 Uiso calc U R 1
C C19 0.2284(2) -0.0585(3) 0.14302(10) 0.0231(6) Uani d . . 1
C C31 0.3804(3) 0.1321(3) 0.15114(10) 0.0226(6) Uani d . . 1
C C32 0.4458(3) 0.1509(3) 0.11626(11) 0.0253(6) Uani d . . 1
H H5 0.4068 0.1576 0.0867 0.03 Uiso calc U R 1
C C33 0.5653(3) 0.1602(3) 0.12308(13) 0.0351(8) Uani d . . 1
H H9 0.6062 0.174 0.0985 0.042 Uiso calc U R 1
C C34 0.6249(3) 0.1494(4) 0.16538(15) 0.0398(9) Uani d . . 1
H H6 0.7067 0.1553 0.1701 0.048 Uiso calc U R 1
C C35 0.5641(3) 0.1301(4) 0.20082(14) 0.0450(9) Uani d . . 1
H H8 0.6039 0.1221 0.2302 0.054 Uiso calc U R 1
C C36 0.4447(3) 0.1223(4) 0.19346(12) 0.0386(8) Uani d . . 1
H H7 0.4046 0.1097 0.2184 0.046 Uiso calc U R 1
C C26 0.0714(3) 0.1230(4) 0.07510(10) 0.0285(7) Uani d . . 1
H H13 0.0476 0.0354 0.0832 0.034 Uiso calc U R 1
C C27 0.0049(3) 0.1903(4) 0.04033(11) 0.0336(8) Uani d . . 1
H H12 -0.0625 0.1486 0.0252 0.04 Uiso calc U R 1
C C15 0.1568(3) 0.3682(3) 0.23338(10) 0.0323(7) Uani d . . 1
H H15 0.1862 0.451 0.2463 0.039 Uiso calc U R 1
C C14 0.2169(3) 0.3000(3) 0.20374(10) 0.0268(7) Uani d . . 1
H H14 0.287 0.338 0.1968 0.032 Uiso calc U R 1
C C24 0.2318(3) -0.1329(3) 0.10375(12) 0.0316(7) Uani d . . 1
H H19 0.235 -0.0851 0.0767 0.038 Uiso calc U R 1
C C23 0.2307(3) -0.2733(4) 0.10276(14) 0.0397(9) Uani d . . 1
H H18 0.2333 -0.3196 0.0754 0.048 Uiso calc U R 1
C C4 0.9313(3) 0.6183(4) 0.15090(11) 0.0302(7) Uani d . . 1
H H21 1.0054 0.5691 0.1574 0.036 Uiso calc U R 1
H H22 0.9197 0.6714 0.1776 0.036 Uiso calc U R 1
C C3 0.9361(3) 0.7138(3) 0.11175(11) 0.0288(7) Uani d . . 1
H H35 0.9989 0.7806 0.1192 0.035 Uiso calc U R 1
H H36 0.9521 0.6617 0.0854 0.035 Uiso calc U R 1
C C2 0.8078(3) 0.8433(4) 0.05648(11) 0.0309(7) Uani d . . 1
H H31 0.8311 0.7768 0.0349 0.037 Uiso calc U R 1
H H30 0.8565 0.9251 0.0557 0.037 Uiso calc U R 1
N N3 0.6077(2) 0.7596(3) 0.04669(8) 0.0243(5) Uani d . . 1
C C12 0.5845(3) 0.6955(4) 0.00208(10) 0.0293(7) Uani d . . 1
H H24 0.5421 0.6107 0.0043 0.044 Uiso calc U R 1
H H25 0.6578 0.6765 -0.0089 0.044 Uiso calc U R 1
H H26 0.5383 0.7571 -0.0186 0.044 Uiso calc U R 1
C C11 0.4951(3) 0.8019(5) 0.05865(14) 0.0485(11) Uani d . . 1
H H29 0.4632 0.8746 0.0387 0.073 Uiso calc U R 1
H H28 0.5052 0.8346 0.0895 0.073 Uiso calc U R 1
H H27 0.4422 0.7245 0.0558 0.073 Uiso calc U R 1
C C10 0.8175(3) 0.8943(4) 0.13476(13) 0.0373(8) Uani d . . 1
H H34 0.8311 0.8565 0.1649 0.056 Uiso calc U R 1
H H33 0.7408 0.936 0.1297 0.056 Uiso calc U R 1
H H32 0.8762 0.963 0.1314 0.056 Uiso calc U R 1
C C5 0.7849(3) 0.4822(4) 0.18094(11) 0.0350(8) Uani d . . 1
H H43 0.8471 0.4721 0.2064 0.042 Uiso calc U R 1
H H37 0.7438 0.3946 0.1763 0.042 Uiso calc U R 1
C C6 0.7000(4) 0.5939(5) 0.19123(13) 0.0475(10) Uani d . . 1
H H41 0.7454 0.6748 0.2021 0.057 Uiso calc U R 1
H H42 0.6594 0.5619 0.2159 0.057 Uiso calc U R 1
C C8 0.5167(3) 0.5302(4) 0.14414(14) 0.0426(10) Uani d . . 1
H H38 0.4767 0.5242 0.1704 0.064 Uiso calc U R 1
H H40 0.5543 0.4435 0.1397 0.064 Uiso calc U R 1
H H39 0.4608 0.5511 0.1179 0.064 Uiso calc U R 1
C C7 0.5581(5) 0.7525(5) 0.16904(18) 0.0704(16) Uani d . . 1
H H7A 0.4952 0.7889 0.1476 0.106 Uiso calc U R 1
H H7B 0.6179 0.8218 0.1758 0.106 Uiso calc U R 1
H H7C 0.5281 0.7266 0.1965 0.106 Uiso calc U R 1
C C9 0.8822(3) 0.3940(3) 0.12289(10) 0.0279(7) Uani d . . 1
H H44 0.9373 0.352 0.1462 0.042 Uiso calc U R 1
H H46 0.9215 0.4167 0.0973 0.042 Uiso calc U R 1
H H45 0.8191 0.3306 0.1135 0.042 Uiso calc U R 1
B B1 0.2401(3) 0.1073(3) 0.14374(11) 0.0195(6) Uani d . . 1

loop_
_atom_site_aniso_label
_atom_site_aniso_U_11
_atom_site_aniso_U_22
_atom_site_aniso_U_33
_atom_site_aniso_U_12
_atom_site_aniso_U_13
_atom_site_aniso_U_23
Ni1 0.01653(18) 0.02105(19) 0.01541(17) -0.00226(15) 0.00278(12) -0.00163(15)
C1 0.0368(19) 0.0303(18) 0.043(2) 0.0001(16) -0.0052(15) 0.0100(16)
O1 0.0239(11) 0.0327(12) 0.0203(10) 0.0001(9) 0.0041(8) 0.0001(9)
O2 0.0251(11) 0.0278(12) 0.0244(11) -0.0033(9) 0.0042(9) -0.0045(9)
O3 0.0422(15) 0.0488(16) 0.0392(14) 0.0049(12) -0.0004(11) -0.0282(12)
N1 0.0203(12) 0.0221(13) 0.0199(12) -0.0013(10) 0.0053(9) -0.0017(10)
N2 0.0198(12) 0.0239(13) 0.0240(12) -0.0015(10) 0.0046(10) 0.0002(10)
N4 0.0502(19) 0.0440(19) 0.058(2) -0.0261(16) 0.0394(17) -0.0301(16)
N5 0.0251(13) 0.0343(15) 0.0213(12) 0.0047(12) -0.0013(10) -0.0088(11)
C16 0.045(2) 0.0281(17) 0.0194(15) 0.0155(15) 0.0094(14) 0.0028(13)
C17 0.0312(17) 0.0335(18) 0.0242(15) 0.0080(14) 0.0106(13) 0.0070(13)
C18 0.0282(15) 0.0210(14) 0.0203(13) 0.0005(13) 0.0064(11) 0.0035(12)
C13 0.0261(15) 0.0177(13) 0.0172(13) 0.0027(12) 0.0032(11) 0.0036(11)
C25 0.0250(14) 0.0199(14) 0.0189(13) -0.0004(12) 0.0098(11) -0.0006(11)
C30 0.0265(15) 0.0208(15) 0.0222(14) 0.0000(12) 0.0069(12) -0.0021(11)
C29 0.0395(18) 0.0200(14) 0.0263(15) 0.0037(14) 0.0117(13) 0.0026(13)
C28 0.0389(19) 0.0330(18) 0.0203(15) 0.0090(15) 0.0054(13) 0.0035(13)
C22 0.0277(17) 0.0172(16) 0.082(3) -0.0008(13) 0.0200(18) -0.0048(17)
C21 0.0225(16) 0.0232(16) 0.057(2) 0.0014(13) 0.0070(15) 0.0121(16)
C20 0.0239(15) 0.0219(15) 0.0350(17) 0.0003(13) 0.0033(12) 0.0043(13)
C19 0.0180(14) 0.0199(14) 0.0328(16) -0.0001(11) 0.0081(12) -0.0014(12)
C31 0.0254(14) 0.0161(13) 0.0270(15) -0.0021(12) 0.0064(12) -0.0003(12)
C32 0.0316(16) 0.0146(14) 0.0316(16) -0.0017(12) 0.0109(13) 0.0017(12)
C33 0.0308(17) 0.0214(16) 0.057(2) -0.0027(13) 0.0194(16) -0.0003(15)
C34 0.0228(16) 0.0246(18) 0.072(3) -0.0037(13) 0.0058(17) -0.0053(17)
C35 0.037(2) 0.051(2) 0.043(2) 0.0026(19) -0.0079(16) -0.0075(19)
C36 0.0317(18) 0.055(2) 0.0291(17) -0.0017(18) 0.0038(14) -0.0032(17)
C26 0.0294(16) 0.0296(16) 0.0267(15) -0.0083(14) 0.0044(12) 0.0041(14)
C27 0.0313(18) 0.040(2) 0.0282(17) -0.0078(15) -0.0011(14) -0.0004(15)
C15 0.053(2) 0.0202(15) 0.0240(15) 0.0049(15) 0.0046(14) -0.0021(13)
C14 0.0361(17) 0.0211(15) 0.0240(15) -0.0013(13) 0.0070(13) 0.0008(12)
C24 0.0327(17) 0.0263(16) 0.0397(18) -0.0055(14) 0.0189(14) -0.0067(15)
C23 0.0344(19) 0.0293(18) 0.061(2) -0.0066(15) 0.0265(18) -0.0194(17)
C4 0.0248(15) 0.0343(18) 0.0288(16) -0.0062(14) -0.0059(12) 0.0022(14)
C3 0.0180(14) 0.0309(17) 0.0365(18) -0.0035(13) 0.0005(13) 0.0037(14)
C2 0.0287(17) 0.0307(18) 0.0333(17) -0.0073(14) 0.0041(13) 0.0105(14)
N3 0.0219(12) 0.0295(14) 0.0213(12) 0.0004(11) 0.0020(10) -0.0015(10)
C12 0.0277(16) 0.043(2) 0.0165(14) 0.0024(14) -0.0004(12) 0.0011(13)
C11 0.0246(18) 0.075(3) 0.046(2) 0.0087(19) 0.0034(16) -0.022(2)
C10 0.0380(19) 0.0301(19) 0.044(2) -0.0089(15) 0.0055(16) -0.0095(15)
C5 0.050(2) 0.0302(18) 0.0290(17) 0.0010(16) 0.0195(16) 0.0039(14)
C6 0.052(2) 0.057(3) 0.034(2) -0.001(2) 0.0097(18) -0.0018(18)
C8 0.039(2) 0.037(2) 0.058(2) -0.0172(17) 0.0316(18) -0.0160(18)
C7 0.077(3) 0.060(3) 0.088(4) -0.029(3) 0.056(3) -0.039(3)
C9 0.0294(16) 0.0282(17) 0.0260(15) 0.0083(13) 0.0036(12) 0.0003(13)
B1 0.0219(15) 0.0178(15) 0.0200(15) -0.0030(12) 0.0073(12) 0.0014(12)

loop_
_atom_type_symbol
_atom_type_description
_atom_type_scat_dispersion_real
_atom_type_scat_dispersion_imag
_atom_type_scat_source
C C 0.0033 0.0016 'International Tables Vol C Tables 4.2.6.8 and 6.1.1.4'
H H 0.0000 0.0000 'International Tables Vol C Tables 4.2.6.8 and 6.1.1.4'
N N 0.0061 0.0033 'International Tables Vol C Tables 4.2.6.8 and 6.1.1.4'
O O 0.0106 0.0060 'International Tables Vol C Tables 4.2.6.8 and 6.1.1.4'
B B 0.0013 0.0007 'International Tables Vol C Tables 4.2.6.8 and 6.1.1.4'
Ni Ni 0.3393 1.1124 'International Tables Vol C Tables 4.2.6.8 and 6.1.1.4'

loop_
_geom_angle_atom_site_label_1
_geom_angle_atom_site_label_2
_geom_angle_atom_site_label_3
_geom_angle
N2 Ni1 O2 153.97(9)
N2 Ni1 N4 109.23(11)
O2 Ni1 N4 96.62(10)
N2 Ni1 O1 93.26(9)
O2 Ni1 O1 60.71(8)
N4 Ni1 O1 156.23(10)
N2 Ni1 N1 85.19(10)
O2 Ni1 N1 92.86(9)
N4 Ni1 N1 88.08(13)
O1 Ni1 N1 86.21(9)
N2 Ni1 N3 83.44(10)
O2 Ni1 N3 94.43(9)
N4 Ni1 N3 101.94(13)
O1 Ni1 N3 87.81(9)
N1 Ni1 N3 166.82(9)
N3 C1 C2 110.4(3)
N3 C1 H1A 109.6
C2 C1 H1A 109.6
N3 C1 H1B 109.6
C2 C1 H1B 109.6
H1A C1 H1B 108.1
N5 O1 Ni1 91.36(16)
N5 O2 Ni1 92.37(17)
C5 N1 C9 107.7(2)
C5 N1 C4 111.2(3)
C9 N1 C4 108.3(2)
C5 N1 Ni1 108.0(2)
C9 N1 Ni1 116.98(18)
C4 N1 Ni1 104.62(18)
C3 N2 C2 111.9(2)
C3 N2 C10 109.6(3)
C2 N2 C10 109.1(3)
C3 N2 Ni1 103.10(19)
C2 N2 Ni1 102.90(18)
C10 N2 Ni1 120.1(2)
C7 N4 C8 109.2(3)
C7 N4 C6 101.1(4)
C8 N4 C6 107.4(3)
C7 N4 Ni1 129.4(3)
C8 N4 Ni1 107.3(2)
C6 N4 Ni1 100.2(2)
O3 N5 O1 122.7(3)
O3 N5 O2 121.8(3)
O1 N5 O2 115.5(2)
C15 C16 C17 118.8(3)
C15 C16 H1 120.6
C17 C16 H1 120.6
C16 C17 C18 120.1(3)
C16 C17 H16 120.0
C18 C17 H16 120.0
C17 C18 C13 122.8(3)
C17 C18 H17 118.6
C13 C18 H17 118.6
C14 C13 C18 115.2(3)
C14 C13 B1 122.5(3)
C18 C13 B1 121.8(3)
C26 C25 C30 114.7(3)
C26 C25 B1 122.6(3)
C30 C25 B1 122.1(3)
C29 C30 C25 122.9(3)
C29 C30 H10 118.5
C25 C30 H10 118.5
C28 C29 C30 120.4(3)
C28 C29 H11 119.8
C30 C29 H11 119.8
C29 C28 C27 119.0(3)
C29 C28 H2 120.5
C27 C28 H2 120.5
C21 C22 C23 119.2(3)
C21 C22 H3 120.4
C23 C22 H3 120.4
C22 C21 C20 120.0(3)
C22 C21 H20 120.0
C20 C21 H20 120.0
C21 C20 C19 122.8(3)
C21 C20 H4 118.6
C19 C20 H4 118.6
C20 C19 C24 115.1(3)
C20 C19 B1 123.2(3)
C24 C19 B1 121.4(3)
C36 C31 C32 114.9(3)
C36 C31 B1 121.1(3)
C32 C31 B1 123.7(3)
C33 C32 C31 122.7(3)
C33 C32 H5 118.7
C31 C32 H5 118.7
C34 C33 C32 120.3(3)
C34 C33 H9 119.8
C32 C33 H9 119.8
C33 C34 C35 119.1(3)
C33 C34 H6 120.5
C35 C34 H6 120.5
C34 C35 C36 119.9(4)
C34 C35 H8 120.1
C36 C35 H8 120.1
C35 C36 C31 123.2(3)
C35 C36 H7 118.4
C31 C36 H7 118.4
C27 C26 C25 123.1(3)
C27 C26 H13 118.4
C25 C26 H13 118.4
C28 C27 C26 119.9(3)
C28 C27 H12 120.1
C26 C27 H12 120.1
C16 C15 C14 120.5(3)
C16 C15 H15 119.8
C14 C15 H15 119.8
C15 C14 C13 122.6(3)
C15 C14 H14 118.7
C13 C14 H14 118.7
C23 C24 C19 122.7(3)
C23 C24 H19 118.7
C19 C24 H19 118.7
C22 C23 C24 120.2(3)
C22 C23 H18 119.9
C24 C23 H18 119.9
N1 C4 C3 110.4(2)
N1 C4 H21 109.6
C3 C4 H21 109.6
N1 C4 H22 109.6
C3 C4 H22 109.6
H21 C4 H22 108.1
N2 C3 C4 109.0(3)
N2 C3 H35 109.9
C4 C3 H35 109.9
N2 C3 H36 109.9
C4 C3 H36 109.9
H35 C3 H36 108.3
N2 C2 C1 109.1(3)
N2 C2 H31 109.9
C1 C2 H31 109.9
N2 C2 H30 109.9
C1 C2 H30 109.9
H31 C2 H30 108.3
C11 N3 C12 106.7(3)
C11 N3 C1 109.7(3)
C12 N3 C1 109.0(3)
C11 N3 Ni1 113.4(2)
C12 N3 Ni1 112.7(2)
C1 N3 Ni1 105.31(18)
N3 C12 H24 109.5
N3 C12 H25 109.5
H24 C12 H25 109.5
N3 C12 H26 109.5
H24 C12 H26 109.5
H25 C12 H26 109.5
N3 C11 H29 109.5
N3 C11 H28 109.5
H29 C11 H28 109.5
N3 C11 H27 109.5
H29 C11 H27 109.5
H28 C11 H27 109.5
N2 C10 H34 109.5
N2 C10 H33 109.5
H34 C10 H33 109.5
N2 C10 H32 109.5
H34 C10 H32 109.5
H33 C10 H32 109.5
N1 C5 C6 109.4(3)
N1 C5 H43 109.8
C6 C5 H43 109.8
N1 C5 H37 109.8
C6 C5 H37 109.8
H43 C5 H37 108.2
C5 C6 N4 116.3(3)
C5 C6 H41 108.2
N4 C6 H41 108.2
C5 C6 H42 108.2
N4 C6 H42 108.2
H41 C6 H42 107.4
N4 C8 H38 109.5
N4 C8 H40 109.5
H38 C8 H40 109.5
N4 C8 H39 109.5
H38 C8 H39 109.5
H40 C8 H39 109.5
N4 C7 H7A 109.5
N4 C7 H7B 109.5
H7A C7 H7B 109.5
N4 C7 H7C 109.5
H7A C7 H7C 109.5
H7B C7 H7C 109.5
N1 C9 H44 109.5
N1 C9 H46 109.5
H44 C9 H46 109.5
N1 C9 H45 109.5
H44 C9 H45 109.5
H46 C9 H45 109.5
C25 B1 C19 112.6(2)
C25 B1 C31 114.4(2)
C19 B1 C31 103.3(2)
C25 B1 C13 102.7(2)
C19 B1 C13 112.7(2)
C31 B1 C13 111.6(2)

loop_
_geom_bond_atom_site_label_1
_geom_bond_atom_site_label_2
_geom_bond_distance
Ni1 N2 2.078(3)
Ni1 O2 2.117(2)
Ni1 N4 2.148(3)
Ni1 O1 2.151(2)
Ni1 N1 2.158(3)
Ni1 N3 2.200(3)
C1 N3 1.486(4)
C1 C2 1.513(5)
C1 H1A 0.99
C1 H1B 0.99
O1 N5 1.266(4)
O2 N5 1.284(3)
O3 N5 1.218(3)
N1 C5 1.474(4)
N1 C9 1.482(4)
N1 C4 1.494(4)
N2 C3 1.478(4)
N2 C2 1.480(4)
N2 C10 1.483(4)
N4 C7 1.393(5)
N4 C8 1.488(4)
N4 C6 1.599(6)
C16 C15 1.381(5)
C16 C17 1.386(5)
C16 H1 0.95
C17 C18 1.388(4)
C17 H16 0.95
C18 C13 1.403(4)
C18 H17 0.95
C13 C14 1.400(4)
C13 B1 1.645(4)
C25 C26 1.402(4)
C25 C30 1.402(4)
C25 B1 1.638(4)
C30 C29 1.385(4)
C30 H10 0.95
C29 C28 1.379(5)
C29 H11 0.95
C28 C27 1.382(5)
C28 H2 0.95
C22 C21 1.377(6)
C22 C23 1.381(6)
C22 H3 0.95
C21 C20 1.394(5)
C21 H20 0.95
C20 C19 1.397(4)
C20 H4 0.95
C19 C24 1.404(4)
C19 B1 1.642(4)
C31 C36 1.399(5)
C31 C32 1.400(4)
C31 B1 1.644(4)
C32 C33 1.388(5)
C32 H5 0.95
C33 C34 1.378(6)
C33 H9 0.95
C34 C35 1.381(6)
C34 H6 0.95
C35 C36 1.385(5)
C35 H8 0.95
C36 H7 0.95
C26 C27 1.391(5)
C26 H13 0.95
C27 H12 0.95
C15 C14 1.389(4)
C15 H15 0.95
C14 H14 0.95
C24 C23 1.386(5)
C24 H19 0.95
C23 H18 0.95
C4 C3 1.522(5)
C4 H21 0.99
C4 H22 0.99
C3 H35 0.99
C3 H36 0.99
C2 H31 0.99
C2 H30 0.99
N3 C11 1.473(4)
N3 C12 1.484(4)
C12 H24 0.98
C12 H25 0.98
C12 H26 0.98
C11 H29 0.98
C11 H28 0.98
C11 H27 0.98
C10 H34 0.98
C10 H33 0.98
C10 H32 0.98
C5 C6 1.544(5)
C5 H43 0.99
C5 H37 0.99
C6 H41 0.99
C6 H42 0.99
C8 H38 0.98
C8 H40 0.98
C8 H39 0.98
C7 H7A 0.98
C7 H7B 0.98
C7 H7C 0.98
C9 H44 0.98
C9 H46 0.98
C9 H45 0.98

loop_
_geom_hbond_atom_site_label_D
_geom_hbond_atom_site_label_H
_geom_hbond_atom_site_label_A
_geom_hbond_site_symmetry_A
_geom_hbond_distance_DH
_geom_hbond_distance_HA
_geom_hbond_distance_DA
_geom_hbond_angle_DHA
C8 H40 O2 . 0.98 2.44 2.922(4) 109.7
C12 H25 O1 . 0.98 2.43 2.916(4) 110.3
C12 H24 O2 . 0.98 2.64 3.180(4) 115.2
C2 H31 O1 . 0.99 2.52 3.119(4) 118.6
C3 H36 O1 . 0.99 2.60 3.156(4) 115.7
C8 H40 O2 . 0.98 2.44 2.922(4) 109.7
C12 H25 O1 . 0.98 2.43 2.916(4) 110.3
C12 H24 O2 . 0.98 2.64 3.180(4) 115.2
C2 H31 O1 . 0.99 2.52 3.119(4) 118.6
C3 H36 O1 . 0.99 2.60 3.156(4) 115.7
C11 H27 O3 3_665 0.98 2.67 3.339(5) 126.2
C12 H25 O1 . 0.98 2.43 2.916(4) 110.3
C12 H24 O2 . 0.98 2.64 3.180(4) 115.2
C2 H31 O1 . 0.99 2.52 3.119(4) 118.6
C3 H36 O1 . 0.99 2.60 3.156(4) 115.7
C12 H24 O2 . 0.98 2.64 3.180(4) 115.2
C2 H31 O1 . 0.99 2.52 3.119(4) 118.6
C3 H36 O1 . 0.99 2.60 3.156(4) 115.7
C3 H36 O1 . 0.99 2.60 3.156(4) 115.7
C2 H31 O1 . 0.99 2.52 3.119(4) 118.6
C12 H24 O2 . 0.98 2.64 3.180(4) 115.2
C3 H36 O1 . 0.99 2.60 3.156(4) 115.7
C2 H31 O1 . 0.99 2.52 3.119(4) 118.6
C12 H24 O2 . 0.98 2.64 3.180(4) 115.2
C3 H36 O1 . 0.99 2.60 3.156(4) 115.7
C2 H31 O1 . 0.99 2.52 3.119(4) 118.6
C12 H24 O2 . 0.98 2.64 3.180(4) 115.2
C12 H25 O1 . 0.98 2.43 2.916(4) 110.3
C11 H27 O3 3_665 0.98 2.67 3.339(5) 126.2
C3 H36 O1 . 0.99 2.60 3.156(4) 115.7
C2 H31 O1 . 0.99 2.52 3.119(4) 118.6
C12 H24 O2 . 0.98 2.64 3.180(4) 115.2
C12 H25 O1 . 0.98 2.43 2.916(4) 110.3
C8 H40 O2 . 0.98 2.44 2.922(4) 109.7

loop_
_geom_torsion_atom_site_label_1
_geom_torsion_atom_site_label_2
_geom_torsion_atom_site_label_3
_geom_torsion_atom_site_label_4
_geom_torsion
Ni1 O1 N5 O3 -177.7(3)
Ni1 O1 N5 O2 2.4(2)
Ni1 O2 N5 O3 177.6(3)
Ni1 O2 N5 O1 -2.5(3)
C15 C16 C17 C18 -1.1(5)
C16 C17 C18 C13 0.8(5)
C17 C18 C13 C14 -0.2(4)
C17 C18 C13 B1 -172.1(3)
C26 C25 C30 C29 -0.1(4)
B1 C25 C30 C29 -171.7(3)
C25 C30 C29 C28 0.3(5)
C30 C29 C28 C27 -0.5(5)
C23 C22 C21 C20 1.5(5)
C22 C21 C20 C19 -0.1(5)
C21 C20 C19 C24 -1.1(5)
C21 C20 C19 B1 -175.0(3)
C36 C31 C32 C33 -0.4(5)
B1 C31 C32 C33 -174.4(3)
C31 C32 C33 C34 0.7(5)
C32 C33 C34 C35 -0.4(5)
C33 C34 C35 C36 -0.2(6)
C34 C35 C36 C31 0.5(7)
C32 C31 C36 C35 -0.2(6)
B1 C31 C36 C35 174.0(4)
C30 C25 C26 C27 0.1(5)
B1 C25 C26 C27 171.7(3)
C29 C28 C27 C26 0.4(5)
C25 C26 C27 C28 -0.3(5)
C17 C16 C15 C14 0.7(5)
C16 C15 C14 C13 -0.1(5)
C18 C13 C14 C15 -0.1(4)
B1 C13 C14 C15 171.7(3)
C20 C19 C24 C23 1.1(5)
B1 C19 C24 C23 175.1(3)
C21 C22 C23 C24 -1.5(5)
C19 C24 C23 C22 0.2(6)
C5 N1 C4 C3 -147.3(3)
C9 N1 C4 C3 94.4(3)
Ni1 N1 C4 C3 -31.0(3)
C2 N2 C3 C4 -161.4(3)
C10 N2 C3 C4 77.5(3)
Ni1 N2 C3 C4 -51.5(3)
N1 C4 C3 N2 58.1(4)
C3 N2 C2 C1 165.0(3)
C10 N2 C2 C1 -73.6(3)
Ni1 N2 C2 C1 55.0(3)
N3 C1 C2 N2 -57.2(4)
C2 C1 N3 C11 149.4(3)
C2 C1 N3 C12 -94.1(3)
C2 C1 N3 Ni1 27.0(3)
C9 N1 C5 C6 -160.8(3)
C4 N1 C5 C6 80.6(4)
Ni1 N1 C5 C6 -33.6(3)
N1 C5 C6 N4 50.4(4)
C7 N4 C6 C5 -170.7(4)
C8 N4 C6 C5 75.0(4)
Ni1 N4 C6 C5 -36.9(4)
C26 C25 B1 C19 31.5(4)
C30 C25 B1 C19 -157.6(3)
C26 C25 B1 C31 149.0(3)
C30 C25 B1 C31 -40.1(4)
C26 C25 B1 C13 -90.0(3)
C30 C25 B1 C13 80.9(3)
C20 C19 B1 C25 -147.8(3)
C24 C19 B1 C25 38.7(4)
C20 C19 B1 C31 88.3(3)
C24 C19 B1 C31 -85.2(3)
C20 C19 B1 C13 -32.2(4)
C24 C19 B1 C13 154.3(3)
C36 C31 B1 C25 157.1(3)
C32 C31 B1 C25 -29.3(4)
C36 C31 B1 C19 -80.2(4)
C32 C31 B1 C19 93.4(3)
C36 C31 B1 C13 41.1(4)
C32 C31 B1 C13 -145.3(3)
C14 C13 B1 C25 -87.6(3)
C18 C13 B1 C25 83.7(3)
C14 C13 B1 C19 151.0(3)
C18 C13 B1 C19 -37.7(4)
C14 C13 B1 C31 35.3(4)
C18 C13 B1 C31 -153.4(3)
